data_4311388
loop_
_publ_author_name
'A-Qing Wu'
'Fa-Kun Zheng'
'Wen-Tong Chen'
'Li-Zhen Cai'
'Guo-Cong Guo'
'Jin-Shun Huang'
'Zhen-Chao Dong'
'Yoshihiko Takano'

_publ_section_title
;
 Two Series of Novel Rare Earth Complexes with Dicyanamide
 [Ln(dca)2(phen)2(H2O)3][dca].(phen), (Ln = Pr, Gd, and Sm) and
 [Ln(dca)3(2,2'-bipy)2(H2O)]n, (Ln = Gd, Sm, and La): Syntheses, Crystal
 Structures, and Magnetic Properties
;
_journal_name_full 'Inorganic Chemistry'
_journal_page_first 4839
_journal_page_last 4845
_journal_paper_doi 10.1021/ic035470j
_journal_volume 43
_journal_year 2004
_chemical_formula_sum 'C42 H30 N15 O3 Pr'
_chemical_formula_weight 933.72
_chemical_name_systematic
; 
 ? 
;
_space_group_IT_number 14
_symmetry_cell_setting monoclinic
_symmetry_space_group_name_Hall '-P 2yn'
_symmetry_space_group_name_H-M 'P 1 21/n 1'
_atom_sites_solution_hydrogens geom
_atom_sites_solution_primary direct
_atom_sites_solution_secondary difmap
_audit_creation_method SHELXL-97
_cell_angle_alpha 90.00
_cell_angle_beta 91.094(4)
_cell_angle_gamma 90.00
_cell_formula_units_Z 4
_cell_length_a 14.272(4)
_cell_length_b 16.596(5)
_cell_length_c 17.282(5)
_cell_measurement_temperature 293(2)
_cell_measurement_theta_max 27.48
_cell_measurement_theta_min 3.04
_cell_volume 4093(2)
_computing_cell_refinement 'CrystalClear (Rigaku Corp., 2002)'
_computing_data_collection 'CrystalClear (Rigaku Corp., 2002)'
_computing_data_reduction 'CrystalClear (Rigaku Corp., 2002)'
_computing_molecular_graphics 'Siemens SHELXTL^TM^ 5'
_computing_publication_material 'Siemens SHELXTL^TM^ 5'
_computing_structure_refinement 'Siemens SHELXTL^TM^ 5'
_computing_structure_solution 'Siemens SHELXTL^TM^ 5'
_diffrn_ambient_temperature 293(2)
_diffrn_measured_fraction_theta_full 0.996
_diffrn_measured_fraction_theta_max 0.996
_diffrn_measurement_device_type 'Rigaku Mercury CCD'
_diffrn_measurement_method \w
_diffrn_radiation_monochromator graphite
_diffrn_radiation_source 'fine-focus sealed tube'
_diffrn_radiation_type MoK\a
_diffrn_radiation_wavelength 0.71073
_diffrn_reflns_av_R_equivalents 0.0310
_diffrn_reflns_av_sigmaI/netI 0.0309
_diffrn_reflns_limit_h_max 18
_diffrn_reflns_limit_h_min -18
_diffrn_reflns_limit_k_max 21
_diffrn_reflns_limit_k_min -21
_diffrn_reflns_limit_l_max 22
_diffrn_reflns_limit_l_min -17
_diffrn_reflns_number 33953
_diffrn_reflns_theta_full 27.48
_diffrn_reflns_theta_max 27.48
_diffrn_reflns_theta_min 3.04
_exptl_absorpt_coefficient_mu 1.250
_exptl_absorpt_correction_T_max 1.0000
_exptl_absorpt_correction_T_min 0.8368
_exptl_absorpt_correction_type multi-scan
_exptl_absorpt_process_details 'CrystalClear; Rigaku, 2002)'
_exptl_crystal_colour Yellow_green
_exptl_crystal_density_diffrn 1.515
_exptl_crystal_density_method 'not measured'
_exptl_crystal_description Prism
_exptl_crystal_F_000 1880
_exptl_crystal_size_max 0.300000
_exptl_crystal_size_mid 0.250000
_exptl_crystal_size_min 0.180000
_refine_diff_density_max 0.588
_refine_diff_density_min -0.519
_refine_diff_density_rms 0.063
_refine_ls_extinction_method none
_refine_ls_goodness_of_fit_ref 1.051
_refine_ls_hydrogen_treatment mixed
_refine_ls_matrix_type full
_refine_ls_number_parameters 550
_refine_ls_number_reflns 9355
_refine_ls_number_restraints 0
_refine_ls_restrained_S_all 1.051
_refine_ls_R_factor_all 0.0553
_refine_ls_R_factor_gt 0.0380
_refine_ls_shift/su_max 0.006
_refine_ls_shift/su_mean 0.000
_refine_ls_structure_factor_coef Fsqd
_refine_ls_weighting_details 'calc w=1/[\s^2^(Fo^2^)+(0.0349P)^2^+4.3069P] where P=(Fo^2^+2Fc^2^)/3'
_refine_ls_weighting_scheme calc
_refine_ls_wR_factor_gt 0.0813
_refine_ls_wR_factor_ref 0.0880
_reflns_number_gt 7519
_reflns_number_total 9355
_reflns_threshold_expression >2sigma(I)
_cod_data_source_file ic035470jsi20040116_112529.cif
_cod_data_source_block 14
_cod_depositor_comments
;
The following automatic conversions were performed:
'_exptl_absorpt_correction_type' value 'Multi-scan' changed to
'multi-scan' according to
'/home/saulius/struct/CIF-dictionaries/cif_core.dic' dictionary named
'cif_core.dic' version 2.4.1 from 2010-06-29.

Automatic conversion script
Id: cif_fix_enum 1527 2010-12-29 10:47:43Z saulius 
;
_cod_database_code 4311388

loop_
_symmetry_equiv_pos_as_xyz
'x, y, z'
'-x+1/2, y+1/2, -z+1/2'
'-x, -y, -z'
'x-1/2, -y-1/2, z-1/2'

loop_
_atom_site_label
_atom_site_type_symbol
_atom_site_fract_x
_atom_site_fract_y
_atom_site_fract_z
_atom_site_U_iso_or_equiv
_atom_site_adp_type
_atom_site_occupancy
_atom_site_symmetry_multiplicity
_atom_site_calc_flag
_atom_site_refinement_flags
_atom_site_disorder_assembly
_atom_site_disorder_group
Pr1 Pr 0.795308(6) 0.746040(5) 0.030521(5) 0.02978(2) Uani 1 1 d . . .
O1W O 0.93936(9) 0.71658(10) -0.04212(8) 0.0542(4) Uani 1 1 d . . .
O2W O 0.74598(10) 0.66651(8) -0.08477(8) 0.0511(4) Uani 1 1 d . . .
O3W O 0.64834(9) 0.82654(7) 0.01652(9) 0.0518(4) Uani 1 1 d . . .
N1 N 0.84516(11) 0.89899(9) 0.05792(10) 0.0447(4) Uani 1 1 d . . .
N2 N 0.81271(10) 0.84720(9) -0.09167(9) 0.0416(4) Uani 1 1 d . . .
C1 C 0.85894(15) 0.92627(13) 0.12899(14) 0.0603(7) Uani 1 1 d . . .
H1A H 0.8531 0.8904 0.1699 0.072 Uiso 1 1 calc R . .
C2 C 0.88190(17) 1.00659(15) 0.14591(17) 0.0801(8) Uani 1 1 d . . .
H2A H 0.8902 1.0234 0.1969 0.096 Uiso 1 1 calc R . .
C3 C 0.89176(17) 1.05952(14) 0.08673(18) 0.0810(9) Uani 1 1 d . . .
H3A H 0.9071 1.1129 0.0971 0.097 Uiso 1 1 calc R . .
C4 C 0.87899(14) 1.03409(12) 0.01116(16) 0.0622(7) Uani 1 1 d . . .
C5 C 0.88855(17) 1.08688(13) -0.05373(19) 0.0812(9) Uani 1 1 d . . .
H5A H 0.9044 1.1406 -0.0452 0.097 Uiso 1 1 calc R . .
C6 C 0.87547(19) 1.06122(14) -0.12535(19) 0.0862(9) Uani 1 1 d . . .
H6A H 0.8831 1.0971 -0.1661 0.103 Uiso 1 1 calc R . .
C7 C 0.84990(15) 0.97989(13) -0.14208(15) 0.0636(7) Uani 1 1 d . . .
C8 C 0.83433(18) 0.95100(15) -0.21736(16) 0.0782(8) Uani 1 1 d . . .
H8A H 0.8417 0.9851 -0.2595 0.094 Uiso 1 1 calc R . .
C9 C 0.80867(18) 0.87359(16) -0.22860(14) 0.0714(8) Uani 1 1 d . . .
H9A H 0.7977 0.8540 -0.2784 0.086 Uiso 1 1 calc R . .
C10 C 0.79882(15) 0.82315(13) -0.16437(12) 0.0537(6) Uani 1 1 d . . .
H10A H 0.7816 0.7698 -0.1730 0.064 Uiso 1 1 calc R . .
C11 C 0.83878(12) 0.92533(11) -0.08000(12) 0.0451(5) Uani 1 1 d . . .
C12 C 0.85447(12) 0.95250(10) -0.00200(13) 0.0460(5) Uani 1 1 d . . .
N3 N 0.83689(10) 0.59318(8) 0.07266(9) 0.0380(4) Uani 1 1 d . . .
N4 N 0.65255(10) 0.64055(9) 0.06391(10) 0.0425(4) Uani 1 1 d . . .
C13 C 0.92519(13) 0.56801(12) 0.07611(12) 0.0461(5) Uani 1 1 d . . .
H13A H 0.9717 0.6040 0.0617 0.055 Uiso 1 1 calc R . .
C14 C 0.95277(15) 0.49128(12) 0.09983(13) 0.0538(6) Uani 1 1 d . . .
H14A H 1.0157 0.4768 0.1010 0.065 Uiso 1 1 calc R . .
C15 C 0.88596(16) 0.43821(12) 0.12116(13) 0.0562(6) Uani 1 1 d . . .
H15A H 0.9028 0.3868 0.1377 0.067 Uiso 1 1 calc R . .
C16 C 0.79123(15) 0.46086(11) 0.11827(12) 0.0478(5) Uani 1 1 d . . .
C17 C 0.71774(18) 0.40673(12) 0.13788(15) 0.0671(7) Uani 1 1 d . . .
H17A H 0.7327 0.3552 0.1552 0.081 Uiso 1 1 calc R . .
C18 C 0.62753(17) 0.42883(13) 0.13173(15) 0.0668(7) Uani 1 1 d . . .
H18A H 0.5808 0.3921 0.1440 0.080 Uiso 1 1 calc R . .
C19 C 0.60218(14) 0.50820(11) 0.10658(12) 0.0499(6) Uani 1 1 d . . .
C20 C 0.50864(15) 0.53313(14) 0.09867(15) 0.0651(7) Uani 1 1 d . . .
H20A H 0.4603 0.4980 0.1106 0.078 Uiso 1 1 calc R . .
C21 C 0.48908(15) 0.60864(14) 0.07355(16) 0.0667(8) Uani 1 1 d . . .
H21A H 0.4272 0.6254 0.0672 0.080 Uiso 1 1 calc R . .
C22 C 0.56241(14) 0.66097(13) 0.05723(15) 0.0583(7) Uani 1 1 d . . .
H22A H 0.5477 0.7129 0.0408 0.070 Uiso 1 1 calc R . .
C23 C 0.67207(13) 0.56410(10) 0.08798(10) 0.0376(5) Uani 1 1 d . . .
C24 C 0.76943(13) 0.53967(10) 0.09350(10) 0.0366(4) Uani 1 1 d . . .
N7 N 0.73721(14) 0.76671(13) 0.16913(11) 0.0696(6) Uani 1 1 d . . .
N8 N 0.63480(19) 0.71201(18) 0.26538(16) 0.1232(9) Uani 1 1 d . . .
N9 N 0.48429(16) 0.76410(16) 0.30224(14) 0.0879(8) Uani 1 1 d . . .
C37 C 0.68629(17) 0.74441(14) 0.21338(13) 0.0602(7) Uani 1 1 d . . .
C38 C 0.55363(17) 0.74256(14) 0.28161(12) 0.0632(7) Uani 1 1 d . . .
N10 N 0.93661(13) 0.74679(10) 0.12317(11) 0.0570(5) Uani 1 1 d . . .
N11 N 1.0566(2) 0.73084(17) 0.22400(16) 0.1179(10) Uani 1 1 d . . .
N12 N 1.0765(2) 0.8021(3) 0.34225(17) 0.1550(13) Uani 1 1 d . . .
C39 C 0.98974(17) 0.74245(12) 0.17211(13) 0.0556(6) Uani 1 1 d . . .
C40 C 1.06103(18) 0.77170(18) 0.28697(15) 0.0745(8) Uani 1 1 d . . .
N5 N 0.37320(12) 1.01830(11) -0.08244(12) 0.0590(5) Uani 1 1 d . . .
N6 N 0.39131(12) 1.04123(10) 0.07633(11) 0.0561(5) Uani 1 1 d . . .
C25 C 0.36665(18) 1.00483(18) -0.15821(16) 0.0818(9) Uani 1 1 d . . .
H25A H 0.3676 1.0492 -0.1910 0.098 Uiso 1 1 calc R . .
C26 C 0.3585(2) 0.9292(2) -0.19152(18) 0.0931(10) Uani 1 1 d . . .
H26A H 0.3541 0.9231 -0.2450 0.112 Uiso 1 1 calc R . .
C27 C 0.35725(18) 0.86493(17) -0.14457(17) 0.0792(8) Uani 1 1 d . . .
H27A H 0.3518 0.8136 -0.1658 0.095 Uiso 1 1 calc R . .
C28 C 0.36394(14) 0.87381(13) -0.06432(15) 0.0588(7) Uani 1 1 d . . .
C29 C 0.36160(17) 0.80753(13) -0.01180(18) 0.0764(9) Uani 1 1 d . . .
H29A H 0.3554 0.7555 -0.0312 0.092 Uiso 1 1 calc R . .
C30 C 0.36807(18) 0.81861(14) 0.06457(18) 0.0781(9) Uani 1 1 d . . .
H30A H 0.3656 0.7743 0.0974 0.094 Uiso 1 1 calc R . .
C31 C 0.37874(15) 0.89758(14) 0.09694(15) 0.0618(7) Uani 1 1 d . . .
C32 C 0.38642(19) 0.91000(19) 0.17618(17) 0.0879(10) Uani 1 1 d . . .
H32A H 0.3850 0.8664 0.2099 0.105 Uiso 1 1 calc R . .
C33 C 0.3960(2) 0.9857(2) 0.20428(18) 0.0962(11) Uani 1 1 d . . .
H33A H 0.4001 0.9951 0.2573 0.115 Uiso 1 1 calc R . .
C34 C 0.39947(17) 1.04966(18) 0.15153(17) 0.0788(8) Uani 1 1 d . . .
H34A H 0.4081 1.1014 0.1711 0.095 Uiso 1 1 calc R . .
C35 C 0.38146(12) 0.96497(11) 0.04805(13) 0.0479(6) Uani 1 1 d . . .
C36 C 0.37259(12) 0.95292(11) -0.03491(13) 0.0467(5) Uani 1 1 d . . .
N13 N 0.12447(14) 0.71598(13) 0.00092(16) 0.0825(8) Uani 1 1 d . . .
N14 N 0.24099(14) 0.63610(12) 0.07182(14) 0.0762(7) Uani 1 1 d . . .
N15 N 0.2246(2) 0.49416(13) 0.10196(15) 0.1011(9) Uani 1 1 d . . .
C41 C 0.22826(17) 0.56028(14) 0.08612(14) 0.0629(7) Uani 1 1 d . . .
C42 C 0.17611(15) 0.67636(13) 0.03456(15) 0.0596(7) Uani 1 1 d . . .

loop_
_atom_site_aniso_label
_atom_site_aniso_U_11
_atom_site_aniso_U_22
_atom_site_aniso_U_33
_atom_site_aniso_U_23
_atom_site_aniso_U_13
_atom_site_aniso_U_12
Pr1 0.02793(4) 0.03005(4) 0.03135(4) 0.00057(4) 0.00062(3) -0.00183(4)
O1W 0.0339(6) 0.0808(9) 0.0481(8) 0.0091(7) 0.0055(6) 0.0083(7)
O2W 0.0607(8) 0.0446(7) 0.0474(8) -0.0029(6) -0.0143(7) -0.0059(6)
O3W 0.0386(7) 0.0366(6) 0.0803(10) 0.0102(7) 0.0083(7) 0.0064(5)
N1 0.0372(8) 0.0369(7) 0.0600(10) -0.0106(7) 0.0028(7) -0.0054(6)
N2 0.0407(8) 0.0356(7) 0.0488(9) 0.0061(7) 0.0076(7) 0.0054(6)
C1 0.0536(12) 0.0554(11) 0.0721(14) -0.0245(11) 0.0032(11) -0.0076(10)
C2 0.0660(15) 0.0751(13) 0.0991(17) -0.0533(12) 0.0028(13) -0.0101(12)
C3 0.0615(14) 0.0437(11) 0.138(2) -0.0276(14) 0.0103(15) -0.0132(11)
C4 0.0416(10) 0.0339(9) 0.1114(19) -0.0082(11) 0.0082(12) -0.0040(8)
C5 0.0689(14) 0.0296(9) 0.146(3) 0.0141(13) 0.0179(16) -0.0086(10)
C6 0.0778(16) 0.0494(11) 0.132(2) 0.0415(13) 0.0194(16) -0.0017(12)
C7 0.0472(11) 0.0490(10) 0.0952(17) 0.0291(11) 0.0159(11) 0.0071(9)
C8 0.0794(16) 0.0799(14) 0.0761(15) 0.0432(12) 0.0193(13) 0.0115(13)
C9 0.0821(16) 0.0818(15) 0.0504(13) 0.0194(12) 0.0080(12) 0.0145(14)
C10 0.0615(12) 0.0515(11) 0.0485(12) 0.0083(9) 0.0093(10) 0.0121(10)
C11 0.0325(9) 0.0353(8) 0.0678(13) 0.0103(9) 0.0098(9) 0.0034(7)
C12 0.0276(8) 0.0308(8) 0.0799(14) -0.0002(9) 0.0103(9) -0.0003(7)
N3 0.0348(7) 0.0368(7) 0.0424(8) 0.0022(6) -0.0029(7) 0.0025(6)
N4 0.0341(7) 0.0353(7) 0.0581(10) 0.0067(7) 0.0018(7) -0.0007(6)
C13 0.0395(9) 0.0463(10) 0.0524(11) -0.0007(9) -0.0019(9) 0.0078(8)
C14 0.0520(11) 0.0511(10) 0.0580(12) -0.0048(10) -0.0081(10) 0.0184(9)
C15 0.0697(13) 0.0382(9) 0.0603(13) 0.0041(9) -0.0093(11) 0.0177(9)
C16 0.0631(12) 0.0354(9) 0.0447(11) 0.0022(8) -0.0029(10) 0.0026(9)
C17 0.0893(16) 0.0320(9) 0.0798(16) 0.0169(10) 0.0000(14) -0.0064(10)
C18 0.0743(14) 0.0410(10) 0.0854(17) 0.0130(11) 0.0081(13) -0.0187(10)
C19 0.0522(11) 0.0404(9) 0.0572(12) 0.0016(9) 0.0044(10) -0.0128(9)
C20 0.0502(11) 0.0587(12) 0.0867(17) 0.0019(12) 0.0133(12) -0.0209(10)
C21 0.0341(10) 0.0587(12) 0.108(2) 0.0030(13) 0.0069(12) -0.0066(10)
C22 0.0348(10) 0.0448(10) 0.0954(17) 0.0087(11) 0.0021(11) -0.0006(9)
C23 0.0433(9) 0.0315(8) 0.0379(9) -0.0001(7) 0.0028(8) -0.0039(7)
C24 0.0462(9) 0.0303(8) 0.0334(9) -0.0014(7) -0.0013(8) 0.0010(7)
N7 0.0639(11) 0.0962(14) 0.0494(10) -0.0135(10) 0.0194(9) -0.0202(10)
N8 0.1254(18) 0.1329(18) 0.1140(16) 0.0711(14) 0.0718(14) 0.0458(16)
N9 0.0681(13) 0.1296(19) 0.0671(13) -0.0120(13) 0.0263(11) -0.0222(13)
C37 0.0609(13) 0.0762(15) 0.0439(11) 0.0004(11) 0.0126(10) 0.0038(11)
C38 0.0739(14) 0.0705(14) 0.0464(11) 0.0001(10) 0.0283(11) -0.0182(11)
N10 0.0541(10) 0.0625(11) 0.0536(10) -0.0079(9) -0.0188(8) 0.0001(8)
N11 0.1271(18) 0.131(2) 0.0935(16) -0.0239(15) -0.0619(14) 0.0528(16)
N12 0.0942(17) 0.249(3) 0.1199(19) -0.090(2) -0.0595(15) 0.047(2)
C39 0.0591(12) 0.0527(11) 0.0547(12) 0.0000(10) -0.0068(11) -0.0025(10)
C40 0.0620(13) 0.0975(18) 0.0627(14) -0.0084(13) -0.0299(12) 0.0058(13)
N5 0.0490(9) 0.0519(9) 0.0763(13) 0.0112(9) 0.0051(9) 0.0110(8)
N6 0.0411(9) 0.0509(9) 0.0762(12) -0.0107(9) -0.0045(9) 0.0049(8)
C25 0.0750(16) 0.0969(18) 0.0736(17) 0.0176(15) 0.0083(14) 0.0232(15)
C26 0.0830(18) 0.124(2) 0.0725(18) -0.0161(18) -0.0013(15) 0.0295(17)
C27 0.0618(14) 0.0846(16) 0.0911(18) -0.0324(15) -0.0036(14) 0.0077(13)
C28 0.0356(10) 0.0518(11) 0.0891(17) -0.0127(11) 0.0046(11) 0.0016(9)
C29 0.0649(14) 0.0360(10) 0.129(2) -0.0033(13) 0.0151(15) -0.0042(10)
C30 0.0715(15) 0.0430(11) 0.120(2) 0.0249(13) 0.0143(16) 0.0014(11)
C31 0.0475(11) 0.0618(12) 0.0764(15) 0.0164(12) 0.0065(11) 0.0079(10)
C32 0.0755(17) 0.104(2) 0.0844(19) 0.0295(16) 0.0050(15) 0.0249(15)
C33 0.0806(17) 0.140(3) 0.0675(17) -0.0067(18) -0.0140(15) 0.0320(18)
C34 0.0529(13) 0.0912(17) 0.0916(19) -0.0298(15) -0.0137(13) 0.0140(13)
C35 0.0284(8) 0.0400(9) 0.0751(14) 0.0031(9) -0.0005(9) 0.0020(7)
C36 0.0283(8) 0.0429(9) 0.0691(13) 0.0002(9) 0.0047(9) 0.0040(8)
N13 0.0489(10) 0.0611(11) 0.137(2) -0.0209(13) -0.0220(12) 0.0089(9)
N14 0.0592(11) 0.0618(11) 0.1066(16) 0.0057(12) -0.0270(11) -0.0094(10)
N15 0.165(2) 0.0531(12) 0.0838(16) -0.0088(12) -0.0274(16) 0.0015(14)
C41 0.0710(14) 0.0589(12) 0.0583(13) -0.0158(11) -0.0133(12) 0.0007(12)
C42 0.0391(10) 0.0517(11) 0.0878(16) -0.0167(11) -0.0057(11) -0.0060(9)

loop_
_atom_type_symbol
_atom_type_description
_atom_type_scat_dispersion_real
_atom_type_scat_dispersion_imag
_atom_type_scat_source
C C 0.0033 0.0016 'International Tables Vol C Tables 4.2.6.8 and 6.1.1.4'
H H 0.0000 0.0000 'International Tables Vol C Tables 4.2.6.8 and 6.1.1.4'
N N 0.0061 0.0033 'International Tables Vol C Tables 4.2.6.8 and 6.1.1.4'
O O 0.0106 0.0060 'International Tables Vol C Tables 4.2.6.8 and 6.1.1.4'
Pr Pr -0.2180 2.8214 'International Tables Vol C Tables 4.2.6.8 and 6.1.1.4'

loop_
_geom_angle_atom_site_label_1
_geom_angle_atom_site_label_2
_geom_angle_atom_site_label_3
_geom_angle
_geom_angle_site_symmetry_1
_geom_angle_site_symmetry_3
_geom_angle_publ_flag
O1W Pr1 O2W 73.36(5) . . ?
O1W Pr1 O3W 139.52(5) . . ?
O2W Pr1 O3W 88.96(5) . . ?
O1W Pr1 N10 70.45(6) . . ?
O2W Pr1 N10 135.69(5) . . ?
O3W Pr1 N10 135.35(5) . . ?
O1W Pr1 N7 141.56(6) . . ?
O2W Pr1 N7 136.65(6) . . ?
O3W Pr1 N7 74.55(6) . . ?
N10 Pr1 N7 71.33(7) . . ?
O1W Pr1 N1 93.24(5) . . ?
O2W Pr1 N1 135.83(5) . . ?
O3W Pr1 N1 74.30(5) . . ?
N10 Pr1 N1 71.34(5) . . ?
N7 Pr1 N1 78.35(6) . . ?
O1W Pr1 N3 76.77(5) . . ?
O2W Pr1 N3 76.97(5) . . ?
O3W Pr1 N3 135.14(4) . . ?
N10 Pr1 N3 70.64(5) . . ?
N7 Pr1 N3 86.98(6) . . ?
N1 Pr1 N3 141.87(5) . . ?
O1W Pr1 N2 68.81(5) . . ?
O2W Pr1 N2 74.50(5) . . ?
O3W Pr1 N2 71.48(5) . . ?
N10 Pr1 N2 113.74(5) . . ?
N7 Pr1 N2 132.70(6) . . ?
N1 Pr1 N2 61.49(5) . . ?
N3 Pr1 N2 140.16(5) . . ?
O1W Pr1 N4 127.20(5) . . ?
O2W Pr1 N4 68.32(5) . . ?
O3W Pr1 N4 74.75(5) . . ?
N10 Pr1 N4 116.77(6) . . ?
N7 Pr1 N4 68.72(6) . . ?
N1 Pr1 N4 139.53(5) . . ?
N3 Pr1 N4 60.43(5) . . ?
N2 Pr1 N4 129.43(5) . . ?
C1 N1 C12 117.72(17) . . ?
C1 N1 Pr1 121.63(14) . . ?
C12 N1 Pr1 120.63(12) . . ?
C10 N2 C11 117.44(17) . . ?
C10 N2 Pr1 122.38(13) . . ?
C11 N2 Pr1 120.16(13) . . ?
N1 C1 C2 123.4(2) . . ?
C3 C2 C1 119.0(2) . . ?
C2 C3 C4 120.1(2) . . ?
C3 C4 C12 118.2(2) . . ?
C3 C4 C5 122.7(2) . . ?
C12 C4 C5 119.1(2) . . ?
C6 C5 C4 121.6(2) . . ?
C5 C6 C7 121.8(2) . . ?
C8 C7 C11 117.8(2) . . ?
C8 C7 C6 123.2(2) . . ?
C11 C7 C6 118.9(2) . . ?
C9 C8 C7 119.9(2) . . ?
C8 C9 C10 119.1(2) . . ?
N2 C10 C9 123.7(2) . . ?
N2 C11 C7 122.1(2) . . ?
N2 C11 C12 118.37(17) . . ?
C7 C11 C12 119.57(18) . . ?
N1 C12 C4 121.7(2) . . ?
N1 C12 C11 119.34(16) . . ?
C4 C12 C11 119.0(2) . . ?
C13 N3 C24 117.23(15) . . ?
C13 N3 Pr1 120.72(12) . . ?
C24 N3 Pr1 122.02(11) . . ?
C22 N4 C23 117.04(16) . . ?
C22 N4 Pr1 122.44(12) . . ?
C23 N4 Pr1 120.52(11) . . ?
N3 C13 C14 124.31(18) . . ?
C15 C14 C13 118.59(19) . . ?
C14 C15 C16 119.92(19) . . ?
C15 C16 C24 117.81(18) . . ?
C15 C16 C17 122.34(18) . . ?
C24 C16 C17 119.83(19) . . ?
C18 C17 C16 121.2(2) . . ?
C17 C18 C19 120.8(2) . . ?
C20 C19 C23 117.52(18) . . ?
C20 C19 C18 122.41(19) . . ?
C23 C19 C18 120.07(19) . . ?
C21 C20 C19 119.7(2) . . ?
C20 C21 C22 119.4(2) . . ?
N4 C22 C21 123.5(2) . . ?
N4 C23 C19 122.90(17) . . ?
N4 C23 C24 118.10(15) . . ?
C19 C23 C24 119.00(16) . . ?
N3 C24 C16 122.14(17) . . ?
N3 C24 C23 118.79(15) . . ?
C16 C24 C23 119.05(16) . . ?
C37 N7 Pr1 144.21(19) . . ?
C37 N8 C38 120.7(3) . . ?
N7 C37 N8 173.3(3) . . ?
N9 C38 N8 172.8(3) . . ?
C39 N10 Pr1 169.38(19) . . ?
C40 N11 C39 121.7(3) . . ?
N10 C39 N11 173.1(3) . . ?
N12 C40 N11 170.4(3) . . ?
C25 N5 C36 117.3(2) . . ?
C34 N6 C35 117.5(2) . . ?
N5 C25 C26 124.4(3) . . ?
C27 C26 C25 118.1(3) . . ?
C26 C27 C28 121.1(3) . . ?
C27 C28 C36 117.4(2) . . ?
C27 C28 C29 123.3(2) . . ?
C36 C28 C29 119.4(2) . . ?
C30 C29 C28 121.4(2) . . ?
C29 C30 C31 121.2(2) . . ?
C32 C31 C35 118.3(2) . . ?
C32 C31 C30 121.8(2) . . ?
C35 C31 C30 119.9(2) . . ?
C33 C32 C31 119.9(3) . . ?
C32 C33 C34 118.3(3) . . ?
N6 C34 C33 124.1(3) . . ?
N6 C35 C31 121.9(2) . . ?
N6 C35 C36 119.26(18) . . ?
C31 C35 C36 118.84(19) . . ?
N5 C36 C28 121.7(2) . . ?
N5 C36 C35 119.02(18) . . ?
C28 C36 C35 119.29(19) . . ?
C41 N14 C42 119.5(2) . . ?
N15 C41 N14 173.9(3) . . ?
N13 C42 N14 174.7(2) . . ?

loop_
_geom_bond_atom_site_label_1
_geom_bond_atom_site_label_2
_geom_bond_distance
_geom_bond_site_symmetry_2
_geom_bond_publ_flag
Pr1 O1W 2.4780(15) . ?
Pr1 O2W 2.4808(14) . ?
Pr1 O3W 2.4948(14) . ?
Pr1 N10 2.5509(19) . ?
Pr1 N7 2.573(2) . ?
Pr1 N1 2.6760(16) . ?
Pr1 N3 2.7022(16) . ?
Pr1 N2 2.7130(16) . ?
Pr1 N4 2.7558(16) . ?
N1 C1 1.320(3) . ?
N1 C12 1.373(3) . ?
N2 C10 1.330(3) . ?
N2 C11 1.363(2) . ?
C1 C2 1.402(3) . ?
C2 C3 1.358(4) . ?
C3 C4 1.381(4) . ?
C4 C12 1.416(3) . ?
C4 C5 1.432(4) . ?
C5 C6 1.319(4) . ?
C6 C7 1.426(3) . ?
C7 C8 1.400(4) . ?
C7 C11 1.415(3) . ?
C8 C9 1.349(4) . ?
C9 C10 1.399(3) . ?
C11 C12 1.435(3) . ?
N3 C13 1.328(2) . ?
N3 C24 1.363(2) . ?
N4 C22 1.333(2) . ?
N4 C23 1.362(2) . ?
C13 C14 1.392(3) . ?
C14 C15 1.354(3) . ?
C15 C16 1.403(3) . ?
C16 C24 1.409(2) . ?
C16 C17 1.427(3) . ?
C17 C18 1.341(3) . ?
C18 C19 1.431(3) . ?
C19 C20 1.402(3) . ?
C19 C23 1.404(3) . ?
C20 C21 1.354(3) . ?
C21 C22 1.393(3) . ?
C23 C24 1.449(3) . ?
N7 C37 1.128(3) . ?
N8 C37 1.289(3) . ?
N8 C38 1.300(4) . ?
N9 C38 1.117(3) . ?
N10 C39 1.127(3) . ?
N11 C40 1.283(4) . ?
N11 C39 1.311(3) . ?
N12 C40 1.099(4) . ?
N5 C25 1.330(3) . ?
N5 C36 1.361(3) . ?
N6 C34 1.310(3) . ?
N6 C35 1.363(3) . ?
C25 C26 1.386(4) . ?
C26 C27 1.340(4) . ?
C27 C28 1.396(4) . ?
C28 C36 1.412(3) . ?
C28 C29 1.427(3) . ?
C29 C30 1.334(4) . ?
C30 C31 1.432(3) . ?
C31 C32 1.387(4) . ?
C31 C35 1.403(3) . ?
C32 C33 1.353(5) . ?
C33 C34 1.401(4) . ?
C35 C36 1.451(3) . ?
N13 C42 1.139(3) . ?
N14 C41 1.296(3) . ?
N14 C42 1.302(3) . ?
N15 C41 1.132(3) . ?
